data_1100600
loop_
_publ_author_name
'Harms, Klaus'
'Merle, Jan'
'Maichle-M\"ossmer, C\"acili\"a'
'Massa, Werner'
'Krieger, Matthias'

_publ_section_title
;
 Heterocubane Phosphoraniminato Complexes of Cadmium
;
_journal_coden_ASTM INOCAJ
_journal_issue 5
_journal_name_full 'Inorganic Chemistry'
_journal_page_first 1099
_journal_page_last 1104
_journal_paper_doi 10.1021/ic9710364
_journal_volume 37
_journal_year 1998
_chemical_formula_sum 'C25 H62 Cd4 Cl6 N4 P4'
_chemical_formula_weight 1204.97
_space_group_IT_number 4
_symmetry_cell_setting monoclinic
_symmetry_space_group_name_Hall 'P 2yb'
_symmetry_space_group_name_H-M 'P 1 21 1'
_cell_angle_alpha 90
_cell_angle_beta 90.57(2)
_cell_angle_gamma 90
_cell_formula_units_Z 2
_cell_length_a 11.007(3)
_cell_length_b 10.988(3)
_cell_length_c 18.528(2)
_cell_measurement_reflns_used 25
_cell_measurement_temperature 223(2)
_cell_measurement_theta_max 21
_cell_measurement_theta_min 15
_cell_volume 2240.8(9)
_diffrn_ambient_temperature 223(2)
_diffrn_radiation_wavelength 0.71073
_refine_ls_abs_structure_details 'Flack H D (1983), Acta Cryst. A39, 876-881'
_refine_ls_abs_structure_Flack 0.02(6)
_refine_ls_extinction_coef 0.0008(2)
_refine_ls_extinction_expression Fc^*^=kFc[1+0.001xFc^2^\l^3^/sin(2\q)]^-1/4^
_refine_ls_goodness_of_fit_all 1.331
_refine_ls_goodness_of_fit_obs 1.337
_refine_ls_number_parameters 401
_refine_ls_number_reflns 7459
_refine_ls_number_restraints 1
_refine_ls_restrained_S_all 1.331
_refine_ls_restrained_S_obs 1.337
_refine_ls_R_factor_all 0.0582
_refine_ls_R_factor_obs 0.0579
_refine_ls_shift/esd_max -0.028
_refine_ls_shift/esd_mean 0.001
_refine_ls_wR_factor_all 0.1431
_refine_ls_wR_factor_obs 0.1429
_cod_original_sg_symbol_H-M 'P 21'
_cod_database_code 1100600

loop_
_symmetry_equiv_pos_site_id
_symmetry_equiv_pos_as_xyz
1 x,y,z
2 -x,1/2+y,-z

loop_
_atom_site_aniso_label
_atom_site_aniso_U_11
_atom_site_aniso_U_22
_atom_site_aniso_U_33
_atom_site_aniso_U_23
_atom_site_aniso_U_13
_atom_site_aniso_U_12
Cd1 0.0243(5) 0.0221(6) 0.0224(5) 0.0006(4) -0.0033(4) -0.0002(4)
Cd2 0.0235(5) 0.0235(6) 0.0222(5) 0.0005(4) -0.0023(4) 0.0003(4)
Cd3 0.0260(5) 0.0236(5) 0.0250(5) 0.0031(5) 0.0033(4) -0.0019(5)
Cd4 0.0241(5) 0.0240(5) 0.0266(5) -0.0041(5) 0.0020(4) 0.0007(5)
Cl1 0.047(2) 0.041(2) 0.051(3) -0.013(2) -0.015(2) -0.009(2)
Cl2 0.041(2) 0.065(3) 0.042(2) 0.011(2) -0.005(2) 0.019(2)
Cl3 0.075(3) 0.055(3) 0.045(3) 0.009(2) 0.020(2) -0.025(3)
Cl4 0.041(2) 0.062(3) 0.065(3) -0.029(3) 0.014(2) 0.008(2)
P1 0.030(2) 0.035(2) 0.032(2) 0.006(2) -0.005(2) 0.010(2)
P2 0.031(2) 0.029(2) 0.028(2) -0.005(2) -0.001(2) -0.009(2)
P3 0.032(2) 0.030(2) 0.031(2) -0.006(2) 0.004(2) 0.009(2)
P4 0.031(2) 0.035(2) 0.022(2) 0.006(2) 0.005(2) -0.010(2)
N1 0.038(7) 0.010(6) 0.041(8) 0.009(5) -0.008(6) 0.007(5)
N2 0.021(6) 0.043(8) 0.023(6) -0.006(6) 0.002(5) -0.006(6)
N3 0.013(5) 0.066(11) 0.016(6) -0.004(6) 0.010(4) 0.006(6)
N4 0.029(6) 0.008(6) 0.017(5) 0.002(4) 0.014(5) -0.004(5)
C11 0.035(9) 0.068(14) 0.067(13) 0.015(11) -0.011(9) 0.008(10)
C12 0.032(10) 0.082(16) 0.097(17) 0.039(13) -0.019(10) -0.006(10)
C13 0.038(9) 0.073(13) 0.012(7) 0.002(8) -0.003(6) 0.015(8)
C14 0.110(20) 0.059(14) 0.046(12) 0.005(10) -0.007(12) 0.034(14)
C15 0.060(14) 0.057(13) 0.096(18) -0.014(12) -0.028(13) 0.033(11)
C16 0.081(20) 0.061(19) 0.321(57) -0.003(27) -0.089(28) 0.023(16)
C21 0.053(10) 0.025(8) 0.029(8) 0.002(6) 0.004(7) -0.021(7)
C22 0.119(22) 0.127(26) 0.081(17) 0.045(17) -0.022(16) -0.104(21)
C23 0.071(13) 0.032(10) 0.071(13) -0.003(10) -0.013(11) -0.020(10)
C24 0.107(19) 0.042(12) 0.081(16) -0.023(11) -0.041(14) -0.013(12)
C25 0.040(11) 0.065(13) 0.088(16) -0.033(12) 0.018(10) -0.022(10)
C26 0.033(11) 0.066(17) 0.128(23) -0.006(14) 0.004(12) 0.002(10)
C31 0.033(9) 0.030(9) 0.068(12) -0.005(8) -0.008(8) 0.005(7)
C32 0.032(11) 0.200(32) 0.054(13) -0.057(17) 0.007(9) 0.044(15)
C33 0.093(17) 0.044(11) 0.070(14) -0.031(11) -0.016(12) 0.039(12)
C34 0.089(16) 0.061(13) 0.066(14) 0.009(13) 0.016(12) -0.032(14)
C35 0.026(8) 0.028(9) 0.072(13) -0.011(8) 0.001(8) 0.005(7)
C36 0.123(21) 0.056(13) 0.032(10) -0.005(9) 0.027(12) 0.011(13)
C41 0.071(14) 0.046(11) 0.058(12) -0.001(10) 0.027(11) 0.009(10)
C42 0.124(21) 0.036(12) 0.076(16) 0.007(10) 0.028(15) -0.036(12)
C43 0.044(10) 0.056(12) 0.025(8) 0.005(8) 0.004(7) -0.015(8)
C44 0.039(10) 0.110(18) 0.028(9) 0.019(10) 0.009(8) -0.022(11)
C45 0.044(10) 0.099(16) 0.032(9) 0.037(10) 0.003(8) -0.035(11)
C46 0.051(11) 0.060(12) 0.039(9) -0.004(9) -0.010(8) 0.011(10)
Cl10 0.077(4) 0.081(4) 0.070(4) -0.027(3) 0.011(3) 0.007(3)
Cl20 0.073(3) 0.076(3) 0.051(3) -0.004(3) 0.007(2) -0.014(3)
C100 0.041(10) 0.070(13) 0.054(12) -0.002(10) 0.024(9) 0.005(10)

loop_
_atom_site_label
_atom_site_type_symbol
_atom_site_fract_x
_atom_site_fract_y
_atom_site_fract_z
_atom_site_U_iso_or_equiv
_atom_site_thermal_displace_type
_atom_site_occupancy
_atom_site_calc_flag
_atom_site_refinement_flags
_atom_site_disorder_group
Cd1 Cd 0.35033(9) 0.81620(9) 0.30486(5) 0.0230(3) Uani 1 d . .
Cd2 Cd 0.13699(9) 0.78138(9) 0.18593(5) 0.0231(3) Uani 1 d . .
Cd3 Cd 0.16208(9) 0.58566(10) 0.31404(5) 0.0248(2) Uani 1 d . .
Cd4 Cd 0.36842(9) 0.59373(10) 0.19292(5) 0.0249(2) Uani 1 d . .
Cl1 Cl 0.4650(4) 0.9751(4) 0.3626(2) 0.0469(11) Uani 1 d . .
Cl2 Cl -0.0256(4) 0.8775(5) 0.1205(2) 0.0491(11) Uani 1 d . .
Cl3 Cl 0.0506(5) 0.4363(5) 0.3792(3) 0.0582(13) Uani 1 d . .
Cl4 Cl 0.5211(4) 0.4692(5) 0.1381(3) 0.0561(13) Uani 1 d . .
P1 P 0.4546(4) 0.5402(4) 0.3701(2) 0.0321(9) Uani 1 d . .
P2 P 0.0893(4) 0.4832(4) 0.1422(2) 0.0296(8) Uani 1 d . .
P3 P 0.0654(4) 0.8761(4) 0.3583(2) 0.0309(9) Uani 1 d . .
P4 P 0.4244(4) 0.8748(4) 0.1270(2) 0.0293(8) Uani 1 d . .
N1 N 0.3716(11) 0.6116(10) 0.3131(7) 0.030(3) Uani 1 d . .
N2 N 0.1663(10) 0.5763(13) 0.1890(6) 0.029(3) Uani 1 d . .
N3 N 0.1472(10) 0.7919(14) 0.3081(6) 0.032(4) Uani 1 d . .
N4 N 0.3450(10) 0.7986(9) 0.1803(6) 0.018(2) Uani 1 d . .
C11 C 0.6063(15) 0.6055(21) 0.3737(11) 0.057(5) Uani 1 d . .
H11A H 0.6424(15) 0.5987(21) 0.3257(11) 0.068 Uiso 1 calc R .
H11B H 0.5992(15) 0.6924(21) 0.3848(11) 0.068 Uiso 1 calc R .
C12 C 0.6951(17) 0.5463(21) 0.4299(13) 0.071(7) Uani 1 d . .
H12A H 0.7769(32) 0.5757(124) 0.4218(62) 0.106 Uiso 1 calc R .
H12B H 0.6933(117) 0.4585(23) 0.4245(62) 0.106 Uiso 1 calc R .
H12C H 0.6702(95) 0.5680(129) 0.4783(14) 0.106 Uiso 1 calc R .
C13 C 0.3972(16) 0.5431(17) 0.4645(8) 0.041(4) Uani 1 d . .
H13A H 0.3151(16) 0.5085(17) 0.4650(8) 0.049 Uiso 1 calc R .
H13B H 0.4493(16) 0.4912(17) 0.4947(8) 0.049 Uiso 1 calc R .
C14 C 0.3938(24) 0.6594(20) 0.4946(11) 0.072(7) Uani 1 d . .
H14A H 0.3403(118) 0.6593(41) 0.5359(55) 0.107 Uiso 1 calc R .
H14B H 0.3637(146) 0.7168(32) 0.4588(30) 0.107 Uiso 1 calc R .
H14C H 0.4749(33) 0.6830(63) 0.5099(82) 0.107 Uiso 1 calc R .
C15 C 0.4789(20) 0.3800(20) 0.3443(14) 0.071(7) Uani 1 d . .
H15A H 0.5255(20) 0.3780(20) 0.2995(14) 0.086 Uiso 1 calc R .
H15B H 0.5282(20) 0.3405(20) 0.3819(14) 0.086 Uiso 1 calc R .
C16 C 0.3679(26) 0.3097(27) 0.3337(25) 0.155(19) Uani 1 d . .
H16A H 0.3842(84) 0.2244(55) 0.3432(197) 0.232 Uiso 1 calc R .
H16B H 0.3394(183) 0.3192(267) 0.2843(56) 0.232 Uiso 1 calc R .
H16C H 0.3061(110) 0.3388(225) 0.3664(137) 0.232 Uiso 1 calc R .
C21 C 0.0653(15) 0.5342(14) 0.0541(8) 0.036(4) Uani 1 d . .
H21A H 0.0170(15) 0.4737(14) 0.0276(8) 0.043 Uiso 1 calc R .
H21B H 0.0186(15) 0.6101(14) 0.0554(8) 0.043 Uiso 1 calc R .
C22 C 0.1878(25) 0.5570(27) 0.0129(14) 0.109(13) Uani 1 d . .
H22A H 0.1704(32) 0.5960(202) -0.0331(61) 0.164 Uiso 1 calc R .
H22B H 0.2282(109) 0.4799(34) 0.0046(114) 0.164 Uiso 1 calc R .
H22C H 0.2402(95) 0.6093(182) 0.0417(62) 0.164 Uiso 1 calc R .
C23 C 0.1639(20) 0.3346(18) 0.1348(12) 0.058(5) Uani 1 d . .
H23A H 0.2446(20) 0.3466(18) 0.1141(12) 0.070 Uiso 1 calc R .
H23B H 0.1753(20) 0.3013(18) 0.1834(12) 0.070 Uiso 1 calc R .
C24 C 0.0958(24) 0.2410(19) 0.0891(13) 0.077(8) Uani 1 d . .
H24A H 0.1149(130) 0.1598(20) 0.1064(63) 0.116 Uiso 1 calc R .
H24B H 0.1201(124) 0.2485(111) 0.0391(21) 0.116 Uiso 1 calc R .
H24C H 0.0090(25) 0.2550(104) 0.0927(78) 0.116 Uiso 1 calc R .
C25 C -0.0649(17) 0.4481(20) 0.1754(13) 0.064(6) Uani 1 d . .
H25A H -0.1081(17) 0.4000(20) 0.1388(13) 0.077 Uiso 1 calc R .
H25B H -0.0574(17) 0.3979(20) 0.2190(13) 0.077 Uiso 1 calc R .
C26 C -0.1373(17) 0.5556(21) 0.1923(15) 0.076(8) Uani 1 d . .
H26A H -0.2228(20) 0.5372(53) 0.1852(93) 0.113 Uiso 1 calc R .
H26B H -0.1144(111) 0.6220(52) 0.1607(63) 0.113 Uiso 1 calc R .
H26C H -0.1229(121) 0.5791(95) 0.2421(30) 0.113 Uiso 1 calc R .
C31 C -0.0978(15) 0.8518(15) 0.3415(10) 0.044(4) Uani 1 d . .
H31A H -0.1177(15) 0.8787(15) 0.2924(10) 0.052 Uiso 1 calc R .
H31B H -0.1150(15) 0.7645(15) 0.3443(10) 0.052 Uiso 1 calc R .
C32 C -0.1815(18) 0.9201(30) 0.3953(12) 0.095(11) Uani 1 d . .
H32A H -0.2644(37) 0.9192(176) 0.3771(60) 0.143 Uiso 1 calc R .
H32B H -0.1542(120) 1.0036(58) 0.4004(88) 0.143 Uiso 1 calc R .
H32C H -0.1780(152) 0.8800(116) 0.4419(36) 0.143 Uiso 1 calc R .
C33 C 0.1006(23) 1.0377(18) 0.3521(12) 0.069(7) Uani 1 d . .
H33A H 0.0370(23) 1.0840(18) 0.3766(12) 0.083 Uiso 1 calc R .
H33B H 0.1775(23) 1.0533(18) 0.3775(12) 0.083 Uiso 1 calc R .
C34 C 0.1105(22) 1.0827(23) 0.2764(12) 0.072(6) Uani 1 d . .
H34A H 0.1260(152) 1.1696(35) 0.2769(12) 0.108 Uiso 1 calc R .
H34B H 0.0352(59) 1.0666(141) 0.2506(29) 0.108 Uiso 1 calc R .
H34C H 0.1768(100) 1.0412(111) 0.2527(30) 0.108 Uiso 1 calc R .
C35 C 0.0867(15) 0.8583(14) 0.4551(10) 0.042(4) Uani 1 d . .
H35A H 0.1712(15) 0.8787(14) 0.4669(10) 0.050 Uiso 1 calc R .
H35B H 0.0352(15) 0.9183(14) 0.4792(10) 0.050 Uiso 1 calc R .
C36 C 0.0581(25) 0.7276(19) 0.4889(10) 0.070(7) Uani 1 d . .
H36A H 0.0648(148) 0.7319(42) 0.5411(12) 0.105 Uiso 1 calc R .
H36B H 0.1157(96) 0.6685(36) 0.4708(70) 0.105 Uiso 1 calc R .
H36C H -0.0237(59) 0.7031(68) 0.4753(74) 0.105 Uiso 1 calc R .
C41 C 0.4113(20) 1.0340(18) 0.1446(11) 0.058(5) Uani 1 d . .
H41A H 0.3247(20) 1.0537(18) 0.1478(11) 0.070 Uiso 1 calc R .
H41B H 0.4479(20) 1.0502(18) 0.1921(11) 0.070 Uiso 1 calc R .
C42 C 0.4694(25) 1.1227(18) 0.0896(13) 0.079(8) Uani 1 d . .
H42A H 0.4620(147) 1.2055(22) 0.1070(48) 0.118 Uiso 1 calc R .
H42B H 0.4278(107) 1.1152(119) 0.0434(30) 0.118 Uiso 1 calc R .
H42C H 0.5546(46) 1.1026(103) 0.0839(73) 0.118 Uiso 1 calc R .
C43 C 0.3878(15) 0.8500(17) 0.0344(8) 0.042(4) Uani 1 d . .
H43A H 0.4502(15) 0.8897(17) 0.0053(8) 0.050 Uiso 1 calc R .
H43B H 0.3929(15) 0.7624(17) 0.0249(8) 0.050 Uiso 1 calc R .
C44 C 0.2688(16) 0.8925(22) 0.0088(9) 0.059(6) Uani 1 d . .
H44A H 0.2774(27) 0.9309(124) -0.0380(38) 0.088 Uiso 1 calc R .
H44B H 0.2365(62) 0.9509(102) 0.0429(42) 0.088 Uiso 1 calc R .
H44C H 0.2138(42) 0.8239(28) 0.0047(76) 0.088 Uiso 1 calc R .
C45 C 0.5819(16) 0.8350(22) 0.1325(9) 0.058(6) Uani 1 d . .
H45A H 0.5935(16) 0.7586(22) 0.1062(9) 0.070 Uiso 1 calc R .
H45B H 0.6285(16) 0.8980(22) 0.1075(9) 0.070 Uiso 1 calc R .
C46 C 0.6354(17) 0.8197(20) 0.2076(10) 0.050(5) Uani 1 d . .
H46A H 0.7228(22) 0.8105(129) 0.2045(11) 0.076 Uiso 1 calc R .
H46B H 0.6009(96) 0.7480(74) 0.2301(30) 0.076 Uiso 1 calc R .
H46C H 0.6167(110) 0.8909(59) 0.2364(25) 0.076 Uiso 1 calc R .
Cl10 Cl -0.2187(6) 0.1140(6) 0.1910(3) 0.076(2) Uani 1 d . .
Cl20 Cl -0.2124(5) 0.2673(6) 0.3167(3) 0.0668(14) Uani 1 d . .
C100 C -0.3057(17) 0.1934(20) 0.2538(11) 0.055(5) Uani 1 d . .
H10A H -0.3566(17) 0.2534(20) 0.2287(11) 0.066 Uiso 1 calc R .
H10B H -0.3593(17) 0.1365(20) 0.2789(11) 0.066 Uiso 1 calc R .

loop_
_atom_type_symbol
_atom_type_radius_bond
C 0.68
H 0.23
Cd 1.40
Cl 0.99
N 0.68
P 1.05

loop_
_geom_angle_atom_site_label_1
_geom_angle_atom_site_label_2
_geom_angle_atom_site_label_3
_geom_angle
_geom_angle_site_symmetry_1
_geom_angle_site_symmetry_3
_geom_angle_publ_flag
N3 Cd1 N1 89.0(5) . . ?
N3 Cd1 N4 90.1(4) . . ?
N1 Cd1 N4 89.2(4) . . ?
N3 Cd1 Cl1 126.3(4) . . ?
N1 Cd1 Cl1 129.7(3) . . ?
N4 Cd1 Cl1 120.9(3) . . ?
N3 Cd1 Cd4 89.7(3) . . ?
N1 Cd1 Cd4 44.1(3) . . ?
N4 Cd1 Cd4 45.1(3) . . ?
Cl1 Cd1 Cd4 143.67(13) . . ?
N3 Cd1 Cd2 44.7(3) . . ?
N1 Cd1 Cd2 90.2(3) . . ?
N4 Cd1 Cd2 45.5(3) . . ?
Cl1 Cd1 Cd2 140.05(12) . . ?
Cd4 Cd1 Cd2 61.21(3) . . ?
N3 Cd1 Cd3 43.9(4) . . ?
N1 Cd1 Cd3 45.1(3) . . ?
N4 Cd1 Cd3 88.7(3) . . ?
Cl1 Cd1 Cd3 150.33(13) . . ?
Cd4 Cd1 Cd3 59.26(3) . . ?
Cd2 Cd1 Cd3 59.19(3) . . ?
N3 Cd2 N2 91.2(5) . . ?
N3 Cd2 N4 90.1(4) . . ?
N2 Cd2 N4 86.6(4) . . ?
N3 Cd2 Cl2 120.8(3) . . ?
N2 Cd2 Cl2 123.6(3) . . ?
N4 Cd2 Cl2 132.8(3) . . ?
N3 Cd2 Cd3 45.1(4) . . ?
N2 Cd2 Cd3 46.2(3) . . ?
N4 Cd2 Cd3 90.6(3) . . ?
Cl2 Cd2 Cd3 136.63(12) . . ?
N3 Cd2 Cd1 44.3(3) . . ?
N2 Cd2 Cd1 89.9(3) . . ?
N4 Cd2 Cd1 45.8(3) . . ?
Cl2 Cd2 Cd1 145.85(13) . . ?
Cd3 Cd2 Cd1 61.20(3) . . ?
N3 Cd2 Cd4 87.8(3) . . ?
N2 Cd2 Cd4 42.8(3) . . ?
N4 Cd2 Cd4 44.0(3) . . ?
Cl2 Cd2 Cd4 150.82(12) . . ?
Cd3 Cd2 Cd4 59.26(3) . . ?
Cd1 Cd2 Cd4 59.19(3) . . ?
N3 Cd3 N2 89.9(4) . . ?
N3 Cd3 N1 87.0(4) . . ?
N2 Cd3 N1 88.2(4) . . ?
N3 Cd3 Cl3 132.3(3) . . ?
N2 Cd3 Cl3 119.4(4) . . ?
N1 Cd3 Cl3 127.1(3) . . ?
N3 Cd3 Cd4 89.4(3) . . ?
N2 Cd3 Cd4 44.1(3) . . ?
N1 Cd3 Cd4 44.2(3) . . ?
Cl3 Cd3 Cd4 138.09(14) . . ?
N3 Cd3 Cd2 44.9(3) . . ?
N2 Cd3 Cd2 45.1(4) . . ?
N1 Cd3 Cd2 89.5(3) . . ?
Cl3 Cd3 Cd2 142.54(15) . . ?
Cd4 Cd3 Cd2 61.39(3) . . ?
N3 Cd3 Cd1 43.4(3) . . ?
N2 Cd3 Cd1 87.9(3) . . ?
N1 Cd3 Cd1 43.7(3) . . ?
Cl3 Cd3 Cd1 152.48(13) . . ?
Cd4 Cd3 Cd1 59.36(3) . . ?
Cd2 Cd3 Cd1 59.61(4) . . ?
N2 Cd4 N1 92.6(4) . . ?
N2 Cd4 N4 88.3(5) . . ?
N1 Cd4 N4 90.9(4) . . ?
N2 Cd4 Cl4 129.7(4) . . ?
N1 Cd4 Cl4 117.8(3) . . ?
N4 Cd4 Cl4 126.8(3) . . ?
N2 Cd4 Cd3 46.3(3) . . ?
N1 Cd4 Cd3 46.4(3) . . ?
N4 Cd4 Cd3 91.1(2) . . ?
Cl4 Cd4 Cd3 141.55(15) . . ?
N2 Cd4 Cd1 91.1(3) . . ?
N1 Cd4 Cd1 44.8(3) . . ?
N4 Cd4 Cd1 46.1(3) . . ?
Cl4 Cd4 Cd1 139.02(12) . . ?
Cd3 Cd4 Cd1 61.38(3) . . ?
N2 Cd4 Cd2 43.9(4) . . ?
N1 Cd4 Cd2 89.4(3) . . ?
N4 Cd4 Cd2 44.6(3) . . ?
Cl4 Cd4 Cd2 152.72(14) . . ?
Cd3 Cd4 Cd2 59.35(3) . . ?
Cd1 Cd4 Cd2 59.60(4) . . ?
N1 P1 C11 110.4(8) . . ?
N1 P1 C15 112.4(9) . . ?
C11 P1 C15 104.5(10) . . ?
N1 P1 C13 114.5(7) . . ?
C11 P1 C13 106.2(9) . . ?
C15 P1 C13 108.1(11) . . ?
N2 P2 C21 112.3(7) . . ?
N2 P2 C23 112.3(8) . . ?
C21 P2 C23 106.3(9) . . ?
N2 P2 C25 116.1(8) . . ?
C21 P2 C25 104.3(10) . . ?
C23 P2 C25 104.6(10) . . ?
N3 P3 C35 116.4(7) . . ?
N3 P3 C33 114.0(10) . . ?
C35 P3 C33 98.1(9) . . ?
N3 P3 C31 112.0(7) . . ?
C35 P3 C31 105.5(8) . . ?
C33 P3 C31 109.8(9) . . ?
N4 P4 C43 113.8(7) . . ?
N4 P4 C41 111.2(8) . . ?
C43 P4 C41 107.9(10) . . ?
N4 P4 C45 112.3(7) . . ?
C43 P4 C45 103.2(8) . . ?
C41 P4 C45 108.0(11) . . ?
P1 N1 Cd4 128.3(7) . . ?
P1 N1 Cd1 126.2(7) . . ?
Cd4 N1 Cd1 91.1(4) . . ?
P1 N1 Cd3 119.8(7) . . ?
Cd4 N1 Cd3 89.5(4) . . ?
Cd1 N1 Cd3 91.1(4) . . ?
P2 N2 Cd4 127.0(7) . . ?
P2 N2 Cd2 123.5(7) . . ?
Cd4 N2 Cd2 93.3(5) . . ?
P2 N2 Cd3 124.0(7) . . ?
Cd4 N2 Cd3 89.6(4) . . ?
Cd2 N2 Cd3 88.7(4) . . ?
P3 N3 Cd1 120.9(7) . . ?
P3 N3 Cd2 126.0(7) . . ?
Cd1 N3 Cd2 91.1(4) . . ?
P3 N3 Cd3 126.1(7) . . ?
Cd1 N3 Cd3 92.8(5) . . ?
Cd2 N3 Cd3 90.0(5) . . ?
P4 N4 Cd4 121.9(6) . . ?
P4 N4 Cd2 129.3(6) . . ?
Cd4 N4 Cd2 91.5(4) . . ?
P4 N4 Cd1 125.1(6) . . ?
Cd4 N4 Cd1 88.8(4) . . ?
Cd2 N4 Cd1 88.7(3) . . ?
C12 C11 P1 115.3(14) . . ?
C12 C11 H11A 108.4(12) . . ?
P1 C11 H11A 108.4(7) . . ?
C12 C11 H11B 108.4(13) . . ?
P1 C11 H11B 108.4(7) . . ?
H11A C11 H11B 107.5 . . ?
C11 C12 H12A 109.5(10) . . ?
C11 C12 H12B 109.5(12) . . ?
H12A C12 H12B 109.5 . . ?
C11 C12 H12C 109.5(12) . . ?
H12A C12 H12C 109.47(8) . . ?
H12B C12 H12C 109.47(5) . . ?
C14 C13 P1 113.6(14) . . ?
C14 C13 H13A 108.8(14) . . ?
P1 C13 H13A 108.8(6) . . ?
C14 C13 H13B 108.8(11) . . ?
P1 C13 H13B 108.8(5) . . ?
H13A C13 H13B 107.7 . . ?
C13 C14 H14A 109.5(13) . . ?
C13 C14 H14B 109.5(10) . . ?
H14A C14 H14B 109.47(5) . . ?
C13 C14 H14C 109.5(13) . . ?
H14A C14 H14C 109.47(6) . . ?
H14B C14 H14C 109.47(8) . . ?
C16 C15 P1 114.6(17) . . ?
C16 C15 H15A 108.6(22) . . ?
P1 C15 H15A 108.6(9) . . ?
C16 C15 H15B 108.6(17) . . ?
P1 C15 H15B 108.6(7) . . ?
H15A C15 H15B 107.6 . . ?
C15 C16 H16A 109.5(13) . . ?
C15 C16 H16B 109.5(21) . . ?
H16A C16 H16B 109.5 . . ?
C15 C16 H16C 109.5(19) . . ?
H16A C16 H16C 109.5 . . ?
H16B C16 H16C 109.5 . . ?
C22 C21 P2 112.5(14) . . ?
C22 C21 H21A 109.1(11) . . ?
P2 C21 H21A 109.1(5) . . ?
C22 C21 H21B 109.1(13) . . ?
P2 C21 H21B 109.1(6) . . ?
H21A C21 H21B 107.8 . . ?
C21 C22 H22A 109.5(12) . . ?
C21 C22 H22B 109.5(13) . . ?
H22A C22 H22B 109.5 . . ?
C21 C22 H22C 109.5(11) . . ?
H22A C22 H22C 109.5 . . ?
H22B C22 H22C 109.47(6) . . ?
C24 C23 P2 115.1(16) . . ?
C24 C23 H23A 108.5(14) . . ?
P2 C23 H23A 108.5(7) . . ?
C24 C23 H23B 108.5(12) . . ?
P2 C23 H23B 108.5(7) . . ?
H23A C23 H23B 107.5 . . ?
C23 C24 H24A 109.5(12) . . ?
C23 C24 H24B 109.5(14) . . ?
H24A C24 H24B 109.5 . . ?
C23 C24 H24C 109.5(14) . . ?
H24A C24 H24C 109.5 . . ?
H24B C24 H24C 109.5 . . ?
C26 C25 P2 114.0(15) . . ?
C26 C25 H25A 108.7(13) . . ?
P2 C25 H25A 108.8(7) . . ?
C26 C25 H25B 108.8(15) . . ?
P2 C25 H25B 108.8(8) . . ?
H25A C25 H25B 107.6 . . ?
C25 C26 H26A 109.5(11) . . ?
C25 C26 H26B 109.5(14) . . ?
H26A C26 H26B 109.5 . . ?
C25 C26 H26C 109.5(15) . . ?
H26A C26 H26C 109.5 . . ?
H26B C26 H26C 109.5 . . ?
C32 C31 P3 113.9(13) . . ?
C32 C31 H31A 108.8(12) . . ?
P3 C31 H31A 108.8(6) . . ?
C32 C31 H31B 108.8(14) . . ?
P3 C31 H31B 108.8(5) . . ?
H31A C31 H31B 107.7 . . ?
C31 C32 H32A 109.5(10) . . ?
C31 C32 H32B 109.5(14) . . ?
H32A C32 H32B 109.5 . . ?
C31 C32 H32C 109.5(13) . . ?
H32A C32 H32C 109.47(14) . . ?
H32B C32 H32C 109.47(10) . . ?
C34 C33 P3 113.6(15) . . ?
C34 C33 H33A 108.8(13) . . ?
P3 C33 H33A 108.8(8) . . ?
C34 C33 H33B 108.8(13) . . ?
P3 C33 H33B 108.8(7) . . ?
H33A C33 H33B 107.7 . . ?
C33 C34 H34A 109.5(12) . . ?
C33 C34 H34B 109.5(13) . . ?
H34A C34 H34B 109.47(5) . . ?
C33 C34 H34C 109.5(13) . . ?
H34A C34 H34C 109.47(10) . . ?
H34B C34 H34C 109.5 . . ?
C36 C35 P3 117.4(12) . . ?
C36 C35 H35A 108.0(12) . . ?
P3 C35 H35A 108.0(5) . . ?
C36 C35 H35B 108.0(9) . . ?
P3 C35 H35B 108.0(5) . . ?
H35A C35 H35B 107.2 . . ?
C35 C36 H36A 109.5(10) . . ?
C35 C36 H36B 109.5(10) . . ?
H36A C36 H36B 109.5 . . ?
C35 C36 H36C 109.5(12) . . ?
H36A C36 H36C 109.47(8) . . ?
H36B C36 H36C 109.5 . . ?
C42 C41 P4 117.4(14) . . ?
C42 C41 H41A 107.9(13) . . ?
P4 C41 H41A 107.9(7) . . ?
C42 C41 H41B 108.0(13) . . ?
P4 C41 H41B 108.0(8) . . ?
H41A C41 H41B 107.2 . . ?
C41 C42 H42A 109.5(11) . . ?
C41 C42 H42B 109.5(13) . . ?
H42A C42 H42B 109.5 . . ?
C41 C42 H42C 109.5(13) . . ?
H42A C42 H42C 109.5 . . ?
H42B C42 H42C 109.5 . . ?
C44 C43 P4 117.1(13) . . ?
C44 C43 H43A 108.0(9) . . ?
P4 C43 H43A 108.0(5) . . ?
C44 C43 H43B 108.0(12) . . ?
P4 C43 H43B 108.0(6) . . ?
H43A C43 H43B 107.3 . . ?
C43 C44 H44A 109.5(9) . . ?
C43 C44 H44B 109.5(11) . . ?
H44A C44 H44B 109.5 . . ?
C43 C44 H44C 109.5(12) . . ?
H44A C44 H44C 109.5 . . ?
H44B C44 H44C 109.5 . . ?
C46 C45 P4 116.5(13) . . ?
C46 C45 H45A 108.2(13) . . ?
P4 C45 H45A 108.2(8) . . ?
C46 C45 H45B 108.2(11) . . ?
P4 C45 H45B 108.2(6) . . ?
H45A C45 H45B 107.3 . . ?
C45 C46 H46A 109.5(10) . . ?
C45 C46 H46B 109.5(11) . . ?
H46A C46 H46B 109.5 . . ?
C45 C46 H46C 109.5(13) . . ?
H46A C46 H46C 109.5 . . ?
H46B C46 H46C 109.5 . . ?
Cl20 C100 Cl10 110.8(10) . . ?
Cl20 C100 H10A 109.5(8) . . ?
Cl10 C100 H10A 109.5(8) . . ?
Cl20 C100 H10B 109.5(7) . . ?
Cl10 C100 H10B 109.5(7) . . ?
H10A C100 H10B 108.1 . . ?

loop_
_geom_bond_atom_site_label_1
_geom_bond_atom_site_label_2
_geom_bond_distance
_geom_bond_site_symmetry_2
_geom_bond_publ_flag
Cd1 N3 2.253(11) . ?
Cd1 N1 2.266(11) . ?
Cd1 N4 2.315(10) . ?
Cd1 Cl1 2.400(4) . ?
Cd1 Cd4 3.213(2) . ?
Cd1 Cd2 3.227(2) . ?
Cd1 Cd3 3.278(2) . ?
Cd2 N3 2.269(11) . ?
Cd2 N2 2.277(15) . ?
Cd2 N4 2.301(11) . ?
Cd2 Cl2 2.396(4) . ?
Cd2 Cd3 3.2129(15) . ?
Cd2 Cd4 3.279(2) . ?
Cd3 N3 2.27(2) . ?
Cd3 N2 2.321(11) . ?
Cd3 N1 2.324(13) . ?
Cd3 Cl3 2.384(5) . ?
Cd3 Cd4 3.210(2) . ?
Cd4 N2 2.233(11) . ?
Cd4 N1 2.236(13) . ?
Cd4 N4 2.277(10) . ?
Cd4 Cl4 2.401(4) . ?
P1 N1 1.596(12) . ?
P1 C11 1.82(2) . ?
P1 C15 1.84(2) . ?
P1 C13 1.865(15) . ?
P2 N2 1.582(13) . ?
P2 C21 1.74(2) . ?
P2 C23 1.83(2) . ?
P2 C25 1.85(2) . ?
P3 N3 1.595(12) . ?
P3 C35 1.82(2) . ?
P3 C33 1.82(2) . ?
P3 C31 1.84(2) . ?
P4 N4 1.568(10) . ?
P4 C43 1.78(2) . ?
P4 C41 1.79(2) . ?
P4 C45 1.79(2) . ?
C11 C12 1.56(2) . ?
C11 H11A 0.98 . ?
C11 H11B 0.98 . ?
C12 H12A 0.9700(13) . ?
C12 H12B 0.97 . ?
C12 H12C 0.97 . ?
C13 C14 1.39(3) . ?
C13 H13A 0.98 . ?
C13 H13B 0.98 . ?
C14 H14A 0.97 . ?
C14 H14B 0.97 . ?
C14 H14C 0.97 . ?
C15 C16 1.46(3) . ?
C15 H15A 0.98 . ?
C15 H15B 0.98 . ?
C16 H16A 0.97 . ?
C16 H16B 0.97 . ?
C16 H16C 0.97 . ?
C21 C22 1.58(3) . ?
C21 H21A 0.98 . ?
C21 H21B 0.98 . ?
C22 H22A 0.97 . ?
C22 H22B 0.97 . ?
C22 H22C 0.97 . ?
C23 C24 1.52(2) . ?
C23 H23A 0.98 . ?
C23 H23B 0.98 . ?
C24 H24A 0.97 . ?
C24 H24B 0.97 . ?
C24 H24C 0.97 . ?
C25 C26 1.46(3) . ?
C25 H25A 0.98 . ?
C25 H25B 0.98 . ?
C26 H26A 0.97 . ?
C26 H26B 0.97 . ?
C26 H26C 0.97 . ?
C31 C32 1.56(2) . ?
C31 H31A 0.98 . ?
C31 H31B 0.98 . ?
C32 H32A 0.97 . ?
C32 H32B 0.9700(13) . ?
C32 H32C 0.97 . ?
C33 C34 1.49(3) . ?
C33 H33A 0.98 . ?
C33 H33B 0.98 . ?
C34 H34A 0.97 . ?
C34 H34B 0.97 . ?
C34 H34C 0.9700(12) . ?
C35 C36 1.60(3) . ?
C35 H35A 0.98 . ?
C35 H35B 0.98 . ?
C36 H36A 0.97 . ?
C36 H36B 0.97 . ?
C36 H36C 0.97 . ?
C41 C42 1.55(3) . ?
C41 H41A 0.98 . ?
C41 H41B 0.98 . ?
C42 H42A 0.97 . ?
C42 H42B 0.97 . ?
C42 H42C 0.9700(15) . ?
C43 C44 1.46(3) . ?
C43 H43A 0.98 . ?
C43 H43B 0.98 . ?
C44 H44A 0.97 . ?
C44 H44B 0.97 . ?
C44 H44C 0.97 . ?
C45 C46 1.52(2) . ?
C45 H45A 0.98 . ?
C45 H45B 0.98 . ?
C46 H46A 0.97 . ?
C46 H46B 0.97 . ?
C46 H46C 0.97 . ?
Cl10 C100 1.75(2) . ?
Cl20 C100 1.75(2) . ?
C100 H10A 0.98 . ?
C100 H10B 0.98 . ?
